data_4348931
loop_
_publ_author_name
'Soussi, K.'
'Jung, J.'
'Pointillart, F.'
'Le Guennic, B.'
'Lefeuvre, B.'
'Golhen, S.'
'Cador, O.'
'Guyot, Y.'
'Maury, O.'
'Ouahab, L.'

_publ_section_title
;
 Magnetic and photo-physical investigations into DyIII and YbIII complexes
 involving tetrathiafulvalene ligand
;
_journal_issue 12
_journal_name_full 'Inorganic Chemistry Frontiers'
_journal_page_first 1105
_journal_paper_doi 10.1039/C5QI00087D
_journal_volume 2
_journal_year 2015
_chemical_formula_sum 'C46 H32 Cl4 F9 N2 O10 S9 Yb'
_chemical_formula_weight 1547.12
_space_group_IT_number 2
_space_group_name_Hall '-P 1'
_space_group_name_H-M_alt 'P -1'
_symmetry_cell_setting triclinic
_symmetry_space_group_name_H-M 'P -1'
_atom_sites_solution_hydrogens geom
_atom_sites_solution_primary direct
_atom_sites_solution_secondary difmap
_audit_creation_method SHELXL-97
_audit_update_record
;
2015-06-16 deposited with the CCDC.
2015-10-26 downloaded from the CCDC.
;
_cell_angle_alpha 76.5010(10)
_cell_angle_beta 86.0280(10)
_cell_angle_gamma 74.7470(10)
_cell_formula_units_Z 2
_cell_length_a 10.4473(3)
_cell_length_b 12.0946(4)
_cell_length_c 23.9969(7)
_cell_measurement_reflns_used 9848
_cell_measurement_temperature 150(2)
_cell_measurement_theta_max 27.45
_cell_measurement_theta_min 2.65
_cell_volume 2844.42(15)
_computing_structure_refinement 'SHELXL-97 (Sheldrick, 1997)'
_diffrn_ambient_temperature 150(2)
_diffrn_measured_fraction_theta_full 0.968
_diffrn_measured_fraction_theta_max 0.968
_diffrn_radiation_monochromator graphite
_diffrn_radiation_source 'fine-focus sealed tube'
_diffrn_radiation_type MoK\a
_diffrn_radiation_wavelength 0.71073
_diffrn_reflns_av_R_equivalents 0.0219
_diffrn_reflns_av_sigmaI/netI 0.0247
_diffrn_reflns_limit_h_max 13
_diffrn_reflns_limit_h_min -13
_diffrn_reflns_limit_k_max 13
_diffrn_reflns_limit_k_min -15
_diffrn_reflns_limit_l_max 31
_diffrn_reflns_limit_l_min -30
_diffrn_reflns_number 39778
_diffrn_reflns_theta_full 27.50
_diffrn_reflns_theta_max 27.50
_diffrn_reflns_theta_min 0.87
_exptl_absorpt_coefficient_mu 2.248
_exptl_absorpt_correction_T_max 0.7456
_exptl_absorpt_correction_T_min 0.5769
_exptl_absorpt_correction_type multi-scan
_exptl_crystal_colour red
_exptl_crystal_density_diffrn 1.806
_exptl_crystal_density_method 'not measured'
_exptl_crystal_description prism
_exptl_crystal_F_000 1530
_exptl_crystal_size_max 0.30
_exptl_crystal_size_mid 0.16
_exptl_crystal_size_min 0.09
_refine_diff_density_max 2.496
_refine_diff_density_min -2.492
_refine_diff_density_rms 0.209
_refine_ls_extinction_method none
_refine_ls_goodness_of_fit_ref 1.191
_refine_ls_hydrogen_treatment constr
_refine_ls_matrix_type full
_refine_ls_number_parameters 732
_refine_ls_number_reflns 12653
_refine_ls_number_restraints 20
_refine_ls_restrained_S_all 1.191
_refine_ls_R_factor_all 0.0439
_refine_ls_R_factor_gt 0.0387
_refine_ls_shift/su_max 0.001
_refine_ls_shift/su_mean 0.000
_refine_ls_structure_factor_coef Fsqd
_refine_ls_weighting_details 'calc w=1/[\s^2^(Fo^2^)+(0.0567P)^2^+10.8149P] where P=(Fo^2^+2Fc^2^)/3'
_refine_ls_weighting_scheme calc
_refine_ls_wR_factor_gt 0.1033
_refine_ls_wR_factor_ref 0.1187
_reflns_number_gt 11826
_reflns_number_total 12653
_reflns_threshold_expression >2sigma(I)
_cod_data_source_file c5qi00087d2.cif
_cod_data_source_block import-ks22-2
_cod_original_sg_symbol_H-M P-1
_cod_database_code 4348931

loop_
_symmetry_equiv_pos_as_xyz
'x, y, z'
'-x, -y, -z'

loop_
_atom_site_label
_atom_site_type_symbol
_atom_site_fract_x
_atom_site_fract_y
_atom_site_fract_z
_atom_site_U_iso_or_equiv
_atom_site_adp_type
_atom_site_occupancy
_atom_site_symmetry_multiplicity
_atom_site_calc_flag
_atom_site_refinement_flags
_atom_site_disorder_assembly
_atom_site_disorder_group
C1 C 0.7778(6) 0.4436(5) -0.2829(2) 0.0303(11) Uani 1 1 d . . .
H1A H 0.7737 0.3742 -0.2957 0.036 Uiso 1 1 calc R . .
H1B H 0.8130 0.4944 -0.3142 0.036 Uiso 1 1 calc R . .
C2 C 0.6402(6) 0.5073(5) -0.2677(2) 0.0332(12) Uani 1 1 d . . .
H2A H 0.6443 0.5774 -0.2555 0.040 Uiso 1 1 calc R . .
H2B H 0.5846 0.5318 -0.3013 0.040 Uiso 1 1 calc R . .
C3 C 0.6713(5) 0.3769(4) -0.1807(2) 0.0232(9) Uani 1 1 d . . .
C4 C 0.8015(5) 0.3658(4) -0.1856(2) 0.0235(9) Uani 1 1 d . . .
C5 C 0.7652(5) 0.2687(5) -0.0818(2) 0.0260(10) Uani 1 1 d . . .
C6 C 0.7750(5) 0.2304(5) -0.0247(2) 0.0271(10) Uani 1 1 d . . .
C7 C 0.8590(5) 0.1785(4) 0.0799(2) 0.0251(10) Uani 1 1 d . . .
C8 C 0.7253(5) 0.2051(4) 0.0845(2) 0.0241(9) Uani 1 1 d . . .
C9 C 0.9399(5) 0.0181(4) 0.1828(2) 0.0227(9) Uani 1 1 d . . .
H9A H 0.8478 0.0355 0.1952 0.027 Uiso 1 1 calc R . .
H9B H 0.9555 -0.0459 0.1631 0.027 Uiso 1 1 calc R . .
C10 C 1.0291(4) -0.0164(4) 0.23342(19) 0.0191(8) Uani 1 1 d . . .
C11 C 1.1427(5) -0.1083(4) 0.2412(2) 0.0244(10) Uani 1 1 d . . .
H11 H 1.1683 -0.1520 0.2133 0.029 Uiso 1 1 calc R . .
C12 C 1.2188(5) -0.1361(4) 0.2899(2) 0.0273(10) Uani 1 1 d . . .
H12 H 1.2934 -0.1995 0.2954 0.033 Uiso 1 1 calc R . .
C13 C 1.1823(5) -0.0682(4) 0.3304(2) 0.0244(10) Uani 1 1 d . . .
H13 H 1.2328 -0.0851 0.3632 0.029 Uiso 1 1 calc R . .
C14 C 1.0710(4) 0.0242(4) 0.32168(19) 0.0196(9) Uani 1 1 d . . .
H14 H 1.0467 0.0706 0.3485 0.023 Uiso 1 1 calc R . .
C15 C 0.5961(5) 0.3713(4) 0.1445(2) 0.0240(9) Uani 1 1 d . . .
H15A H 0.5599 0.4158 0.1075 0.029 Uiso 1 1 calc R . .
H15B H 0.5311 0.3917 0.1738 0.029 Uiso 1 1 calc R . .
C16 C 0.7204(5) 0.4016(4) 0.1542(2) 0.0216(9) Uani 1 1 d . . .
C17 C 0.7947(5) 0.4529(5) 0.1103(2) 0.0289(10) Uani 1 1 d . . .
H17 H 0.7629 0.4758 0.0730 0.035 Uiso 1 1 calc R . .
C18 C 0.9146(6) 0.4701(5) 0.1213(2) 0.0319(11) Uani 1 1 d . . .
H18 H 0.9634 0.5052 0.0918 0.038 Uiso 1 1 calc R . .
C19 C 0.9616(5) 0.4344(4) 0.1770(2) 0.0263(10) Uani 1 1 d . . .
H19 H 1.0437 0.4433 0.1851 0.032 Uiso 1 1 calc R . .
C20 C 0.8860(5) 0.3857(4) 0.2203(2) 0.0213(9) Uani 1 1 d . . .
H20 H 0.9173 0.3615 0.2577 0.026 Uiso 1 1 calc R . .
C21 C 0.9543(5) 0.3614(4) 0.3933(2) 0.0234(9) Uani 1 1 d . . .
C22 C 0.8243(4) 0.3329(4) 0.38294(18) 0.0173(8) Uani 1 1 d . . .
C23 C 0.7075(5) 0.4060(4) 0.3970(2) 0.0215(9) Uani 1 1 d . A .
H23 H 0.7099 0.4711 0.4108 0.026 Uiso 1 1 calc R . .
C24 C 0.5838(4) 0.3828(4) 0.39054(18) 0.0183(8) Uani 1 1 d . . .
C29 C 0.9201(5) -0.1974(4) 0.4208(2) 0.0240(9) Uani 1 1 d . . .
C30 C 0.7981(4) -0.0927(4) 0.40654(19) 0.0191(9) Uani 1 1 d . . .
C31 C 0.6761(5) -0.1124(4) 0.4240(2) 0.0211(9) Uani 1 1 d . B .
H31 H 0.6703 -0.1875 0.4428 0.025 Uiso 1 1 calc R . .
C32 C 0.5590(4) -0.0187(4) 0.41347(18) 0.0177(8) Uani 1 1 d . . .
C37 C 0.2975(4) 0.2049(4) 0.2372(2) 0.0222(9) Uani 1 1 d . . .
C38 C 0.4396(4) 0.1405(4) 0.25802(19) 0.0192(9) Uani 1 1 d . . .
C39 C 0.4830(4) 0.0226(4) 0.2582(2) 0.0217(9) Uani 1 1 d . . .
H39 H 0.4228 -0.0168 0.2510 0.026 Uiso 1 1 calc R . .
C40 C 0.6173(4) -0.0402(4) 0.26914(18) 0.0177(8) Uani 1 1 d . . .
C41 C 0.6630(5) -0.1631(4) 0.2636(2) 0.0221(9) Uani 1 1 d . . .
C42 C 0.7974(5) -0.2297(4) 0.2688(2) 0.0258(10) Uani 1 1 d . . .
H42 H 0.8692 -0.2023 0.2751 0.031 Uiso 1 1 calc R . .
C43 C 0.8038(5) -0.3468(5) 0.2627(3) 0.0368(13) Uani 1 1 d . . .
H43 H 0.8831 -0.4049 0.2645 0.044 Uiso 1 1 calc R . .
C44 C 0.6844(6) -0.3656(5) 0.2540(3) 0.0414(15) Uani 1 1 d . . .
H44 H 0.6736 -0.4370 0.2497 0.050 Uiso 1 1 calc R . .
C45 C 0.7330(8) 0.6848(7) -0.0656(3) 0.0565(18) Uani 1 1 d . . .
H45A H 0.7966 0.7040 -0.0953 0.068 Uiso 1 1 calc R . .
H45B H 0.6464 0.7355 -0.0778 0.068 Uiso 1 1 calc R . .
C46 C 0.599(2) 0.9122(17) 0.0670(13) 0.225(13) Uani 1 1 d . . .
H46A H 0.5873 0.8377 0.0625 0.271 Uiso 1 1 calc R . .
H46B H 0.6135 0.9579 0.0293 0.271 Uiso 1 1 calc R . .
N1 N 0.9964(3) 0.0483(3) 0.27431(15) 0.0152(7) Uani 1 1 d . . .
N2 N 0.7662(4) 0.3727(3) 0.20882(16) 0.0183(7) Uani 1 1 d . . .
O1 O 0.8900(3) 0.1387(3) 0.26652(13) 0.0175(6) Uani 1 1 d . A .
O2 O 0.6894(3) 0.3351(3) 0.25148(13) 0.0207(6) Uani 1 1 d . A .
O3 O 0.8428(3) 0.2416(3) 0.36356(13) 0.0186(6) Uani 1 1 d . A .
O4 O 0.5695(3) 0.3034(3) 0.36794(13) 0.0192(6) Uani 1 1 d . A .
O5 O 0.8267(3) 0.0011(3) 0.38007(13) 0.0178(6) Uani 1 1 d . A .
O6 O 0.5565(3) 0.0812(3) 0.38242(13) 0.0190(6) Uani 1 1 d . A .
O7 O 0.5014(3) 0.2079(3) 0.27102(13) 0.0186(6) Uani 1 1 d . A .
O8 O 0.7037(3) 0.0049(3) 0.28228(13) 0.0188(6) Uani 1 1 d . A .
O9 O 0.8648(4) 0.4093(4) -0.23439(15) 0.0322(8) Uani 1 1 d . . .
O10 O 0.5815(4) 0.4342(3) -0.22249(15) 0.0287(8) Uani 1 1 d . . .
F1 F 1.0332(4) 0.2726(4) 0.42835(19) 0.0554(11) Uani 1 1 d . . .
F2 F 1.0222(4) 0.3811(4) 0.34474(16) 0.0512(10) Uani 1 1 d . . .
F3 F 0.9395(4) 0.4540(4) 0.4156(2) 0.0596(12) Uani 1 1 d . . .
F4 F 0.8947(3) -0.2947(3) 0.45375(16) 0.0400(8) Uani 1 1 d . . .
F5 F 0.9795(3) -0.2266(3) 0.37300(14) 0.0357(7) Uani 1 1 d . . .
F6 F 1.0122(3) -0.1712(3) 0.44814(14) 0.0337(7) Uani 1 1 d . . .
F7 F 0.2358(3) 0.1406(3) 0.21622(15) 0.0358(7) Uani 1 1 d . . .
F8 F 0.2984(3) 0.3007(3) 0.19552(13) 0.0326(7) Uani 1 1 d . . .
F9 F 0.2210(3) 0.2431(3) 0.27948(14) 0.0354(7) Uani 1 1 d . . .
S1 S 0.90323(12) 0.27973(12) -0.12765(5) 0.0274(3) Uani 1 1 d . . .
S2 S 0.60969(14) 0.30892(14) -0.11545(5) 0.0333(3) Uani 1 1 d . . .
S3 S 0.63651(13) 0.22859(13) 0.02101(5) 0.0316(3) Uani 1 1 d . . .
S4 S 0.92763(13) 0.17363(14) 0.01132(5) 0.0342(3) Uani 1 1 d . . .
S5 S 0.97533(12) 0.14898(12) 0.13419(5) 0.0269(3) Uani 1 1 d . . .
S6 S 0.63061(12) 0.21282(11) 0.14726(5) 0.0234(2) Uani 1 1 d . . .
S9 S 0.55799(14) -0.24369(13) 0.25194(8) 0.0423(4) Uani 1 1 d . . .
Yb1 Yb 0.699046(17) 0.164779(15) 0.320662(7) 0.01378(6) Uani 1 1 d . . .
Cl1 Cl 0.7726(6) 0.7133(3) -0.00577(14) 0.165(2) Uani 1 1 d . . .
Cl2 Cl 0.7290(2) 0.53735(18) -0.05963(9) 0.0649(5) Uani 1 1 d . . .
Cl3 Cl 0.7193(9) 0.8897(7) 0.1044(3) 0.240(4) Uani 1 1 d . . .
Cl4 Cl 0.4399(10) 0.9952(4) 0.1000(3) 0.233(4) Uani 1 1 d . . .
C25A C 0.4631(5) 0.4539(4) 0.4129(2) 0.0223(9) Uani 0.536(4) 1 d PD A 1
C26A C 0.4366(15) 0.5609(13) 0.4323(8) 0.039(4) Uani 0.536(4) 1 d PD A 1
H26A H 0.5016 0.5988 0.4355 0.046 Uiso 0.536(4) 1 calc PR A 1
C27A C 0.2988(6) 0.6040(6) 0.4465(3) 0.0403(10) Uani 0.536(4) 1 d PD A 1
H27A H 0.2584 0.6776 0.4537 0.048 Uiso 0.536(4) 1 calc PR A 1
C28A C 0.2404(6) 0.5174(6) 0.4473(3) 0.0403(10) Uani 0.536(4) 1 d PD A 1
H28A H 0.1522 0.5254 0.4588 0.048 Uiso 0.536(4) 1 calc PR A 1
S7A S 0.3252(3) 0.3972(3) 0.4279(2) 0.0285(7) Uani 0.536(4) 1 d PD A 1
C25B C 0.4631(5) 0.4539(4) 0.4129(2) 0.0223(9) Uani 0.464(4) 1 d PD A 2
C26B C 0.3387(17) 0.4301(14) 0.4249(10) 0.039(4) Uani 0.464(4) 1 d PD A 2
H26B H 0.3207 0.3625 0.4189 0.046 Uiso 0.464(4) 1 calc PR A 2
C27B C 0.2404(6) 0.5174(6) 0.4473(3) 0.0403(10) Uani 0.464(4) 1 d PD A 2
H27B H 0.1548 0.5144 0.4597 0.048 Uiso 0.464(4) 1 calc PR A 2
C28B C 0.2988(6) 0.6040(6) 0.4465(3) 0.0403(10) Uani 0.464(4) 1 d PD A 2
H28B H 0.2522 0.6710 0.4588 0.048 Uiso 0.464(4) 1 calc PR A 2
S7B S 0.4533(4) 0.5918(4) 0.4238(2) 0.0285(7) Uani 0.464(4) 1 d PD A 2
C33A C 0.4322(4) -0.0348(4) 0.44022(18) 0.0185(8) Uani 0.752(5) 1 d PD B 1
C34A C 0.3989(9) -0.1274(10) 0.4810(5) 0.030(2) Uani 0.752(5) 1 d PD B 1
H34A H 0.4606 -0.1969 0.4966 0.036 Uiso 0.752(5) 1 calc PR B 1
C35A C 0.2614(5) -0.1043(5) 0.4959(2) 0.0288(7) Uani 0.752(5) 1 d PD B 1
H35A H 0.2206 -0.1561 0.5209 0.035 Uiso 0.752(5) 1 calc PR B 1
C36A C 0.2004(5) 0.0058(5) 0.4676(2) 0.0288(7) Uani 0.752(5) 1 d PD B 1
H36A H 0.1100 0.0377 0.4718 0.035 Uiso 0.752(5) 1 calc PR B 1
S8A S 0.29606(18) 0.08111(16) 0.42480(9) 0.0225(5) Uani 0.752(5) 1 d PD B 1
C33B C 0.4322(4) -0.0348(4) 0.44022(18) 0.0185(8) Uani 0.248(5) 1 d PD B 2
C34B C 0.3057(19) 0.046(2) 0.4326(13) 0.030(2) Uani 0.248(5) 1 d PD B 2
H34B H 0.2911 0.1189 0.4072 0.036 Uiso 0.248(5) 1 calc PR B 2
C35B C 0.2004(5) 0.0058(5) 0.4676(2) 0.0288(7) Uani 0.248(5) 1 d PD B 2
H35B H 0.1119 0.0462 0.4700 0.035 Uiso 0.248(5) 1 calc PR B 2
C36B C 0.2614(5) -0.1043(5) 0.4959(2) 0.0288(7) Uani 0.248(5) 1 d PD B 2
H36B H 0.2130 -0.1489 0.5212 0.035 Uiso 0.248(5) 1 calc PR B 2
S8B S 0.4169(8) -0.1586(7) 0.4861(4) 0.0225(5) Uani 0.248(5) 1 d PD B 2

loop_
_atom_site_aniso_label
_atom_site_aniso_U_11
_atom_site_aniso_U_22
_atom_site_aniso_U_33
_atom_site_aniso_U_23
_atom_site_aniso_U_13
_atom_site_aniso_U_12
C1 0.039(3) 0.033(3) 0.020(2) 0.000(2) -0.004(2) -0.014(2)
C2 0.038(3) 0.027(3) 0.030(3) 0.003(2) -0.005(2) -0.007(2)
C3 0.026(2) 0.023(2) 0.021(2) -0.0048(18) -0.0021(18) -0.0087(18)
C4 0.027(2) 0.026(2) 0.018(2) -0.0046(18) -0.0035(18) -0.0062(19)
C5 0.028(2) 0.028(3) 0.023(2) -0.0082(19) -0.0018(19) -0.006(2)
C6 0.028(2) 0.031(3) 0.021(2) -0.007(2) -0.0009(19) -0.006(2)
C7 0.028(2) 0.028(3) 0.019(2) -0.0041(19) -0.0028(18) -0.0072(19)
C8 0.026(2) 0.029(3) 0.021(2) -0.0073(19) -0.0007(18) -0.0102(19)
C9 0.025(2) 0.022(2) 0.023(2) -0.0100(18) -0.0015(18) -0.0046(18)
C10 0.019(2) 0.019(2) 0.021(2) -0.0070(17) 0.0015(16) -0.0061(17)
C11 0.022(2) 0.021(2) 0.032(2) -0.012(2) 0.0042(19) -0.0037(18)
C12 0.017(2) 0.021(2) 0.040(3) -0.005(2) -0.0012(19) 0.0012(17)
C13 0.017(2) 0.027(2) 0.028(2) -0.004(2) -0.0030(18) -0.0053(18)
C14 0.018(2) 0.020(2) 0.022(2) -0.0064(17) -0.0011(16) -0.0056(17)
C15 0.022(2) 0.025(2) 0.023(2) -0.0046(19) -0.0041(18) -0.0035(18)
C16 0.024(2) 0.019(2) 0.021(2) -0.0030(18) -0.0017(17) -0.0039(17)
C17 0.036(3) 0.027(3) 0.021(2) 0.0006(19) 0.001(2) -0.009(2)
C18 0.034(3) 0.027(3) 0.033(3) -0.003(2) 0.007(2) -0.012(2)
C19 0.024(2) 0.021(2) 0.037(3) -0.007(2) 0.002(2) -0.0095(18)
C20 0.023(2) 0.015(2) 0.026(2) -0.0069(18) -0.0020(18) -0.0040(17)
C21 0.021(2) 0.026(2) 0.028(2) -0.0114(19) -0.0005(18) -0.0093(18)
C22 0.019(2) 0.018(2) 0.0161(19) -0.0028(16) -0.0017(16) -0.0070(16)
C23 0.024(2) 0.016(2) 0.029(2) -0.0116(18) -0.0013(18) -0.0082(17)
C24 0.020(2) 0.016(2) 0.0165(19) -0.0038(16) -0.0005(16) -0.0011(16)
C29 0.022(2) 0.022(2) 0.027(2) -0.0025(19) -0.0024(18) -0.0057(18)
C30 0.022(2) 0.017(2) 0.019(2) -0.0041(17) -0.0059(16) -0.0042(17)
C31 0.022(2) 0.016(2) 0.024(2) 0.0005(17) -0.0020(17) -0.0074(17)
C32 0.021(2) 0.020(2) 0.0151(19) -0.0055(16) -0.0006(16) -0.0093(17)
C37 0.017(2) 0.022(2) 0.027(2) -0.0021(18) -0.0034(17) -0.0070(17)
C38 0.016(2) 0.024(2) 0.019(2) -0.0057(17) 0.0008(16) -0.0058(17)
C39 0.017(2) 0.024(2) 0.029(2) -0.0091(19) -0.0014(17) -0.0103(17)
C40 0.020(2) 0.018(2) 0.018(2) -0.0072(16) 0.0032(16) -0.0074(16)
C41 0.020(2) 0.020(2) 0.031(2) -0.0148(19) -0.0012(18) -0.0067(17)
C42 0.032(3) 0.012(2) 0.033(3) -0.0121(19) -0.006(2) 0.0021(18)
C43 0.025(3) 0.024(3) 0.065(4) -0.020(3) -0.005(2) 0.000(2)
C44 0.028(3) 0.029(3) 0.076(4) -0.033(3) 0.005(3) -0.006(2)
C45 0.055(4) 0.052(4) 0.062(5) -0.006(4) -0.011(4) -0.015(3)
C46 0.168(19) 0.115(14) 0.43(4) -0.08(2) -0.08(2) -0.054(13)
N1 0.0140(16) 0.0133(17) 0.0194(17) -0.0054(14) 0.0024(13) -0.0044(13)
N2 0.0208(18) 0.0140(17) 0.0191(17) -0.0028(14) 0.0003(14) -0.0035(14)
O1 0.0165(15) 0.0156(15) 0.0193(14) -0.0048(12) 0.0003(11) -0.0016(11)
O2 0.0202(16) 0.0189(16) 0.0204(15) -0.0021(12) 0.0048(12) -0.0039(12)
O3 0.0172(15) 0.0174(15) 0.0232(15) -0.0087(12) 0.0004(12) -0.0041(12)
O4 0.0187(15) 0.0180(15) 0.0237(15) -0.0102(13) -0.0001(12) -0.0045(12)
O5 0.0157(14) 0.0178(15) 0.0195(15) -0.0014(12) -0.0018(11) -0.0055(12)
O6 0.0185(15) 0.0162(15) 0.0212(15) -0.0020(12) 0.0025(12) -0.0049(12)
O7 0.0167(15) 0.0176(15) 0.0228(15) -0.0056(12) -0.0037(12) -0.0047(12)
O8 0.0178(15) 0.0188(15) 0.0225(15) -0.0073(12) -0.0003(12) -0.0068(12)
O9 0.0271(18) 0.046(2) 0.0214(17) -0.0005(16) -0.0004(14) -0.0120(16)
O10 0.0253(18) 0.032(2) 0.0266(17) -0.0001(15) -0.0074(14) -0.0082(15)
F1 0.041(2) 0.052(2) 0.069(3) 0.009(2) -0.0333(19) -0.0154(17)
F2 0.0384(19) 0.091(3) 0.0405(19) -0.022(2) 0.0094(15) -0.042(2)
F3 0.0322(18) 0.063(3) 0.111(4) -0.066(3) 0.006(2) -0.0197(17)
F4 0.0321(17) 0.0214(16) 0.057(2) 0.0109(15) -0.0058(15) -0.0054(13)
F5 0.0297(16) 0.0329(17) 0.0398(17) -0.0126(14) -0.0006(13) 0.0040(13)
F6 0.0218(14) 0.0346(17) 0.0423(18) -0.0055(14) -0.0142(13) -0.0025(12)
F7 0.0242(15) 0.0349(17) 0.052(2) -0.0106(15) -0.0145(14) -0.0095(13)
F8 0.0261(15) 0.0315(16) 0.0341(16) 0.0068(13) -0.0103(12) -0.0065(12)
F9 0.0211(15) 0.0436(19) 0.0363(17) -0.0106(14) 0.0056(12) 0.0007(13)
S1 0.0246(6) 0.0349(7) 0.0197(5) -0.0066(5) -0.0037(4) -0.0010(5)
S2 0.0296(6) 0.0485(8) 0.0230(6) -0.0001(5) -0.0035(5) -0.0183(6)
S3 0.0268(6) 0.0486(8) 0.0207(6) -0.0055(5) -0.0032(5) -0.0133(6)
S4 0.0267(6) 0.0518(9) 0.0182(5) -0.0065(5) -0.0007(5) -0.0007(6)
S5 0.0254(6) 0.0362(7) 0.0200(5) -0.0018(5) -0.0036(4) -0.0124(5)
S6 0.0235(6) 0.0283(6) 0.0203(5) -0.0055(5) 0.0021(4) -0.0103(5)
S9 0.0227(6) 0.0314(7) 0.0825(12) -0.0329(8) 0.0009(7) -0.0062(5)
Yb1 0.01410(9) 0.01233(10) 0.01581(9) -0.00474(7) -0.00001(6) -0.00352(6)
Cl1 0.328(6) 0.115(3) 0.091(2) 0.0255(18) -0.106(3) -0.138(4)
Cl2 0.0741(13) 0.0563(11) 0.0658(12) -0.0154(9) -0.0093(10) -0.0153(9)
Cl3 0.291(9) 0.222(7) 0.237(7) -0.072(6) -0.102(7) -0.072(6)
Cl4 0.402(11) 0.087(3) 0.213(6) -0.010(4) -0.051(7) -0.074(5)
C25A 0.022(2) 0.023(2) 0.023(2) -0.0106(19) -0.0007(17) -0.0035(18)
C26A 0.046(7) 0.024(7) 0.037(6) 0.001(6) 0.003(5) -0.002(5)
C27A 0.031(2) 0.045(2) 0.043(2) -0.022(2) -0.0008(17) 0.0035(17)
C28A 0.031(2) 0.045(2) 0.043(2) -0.022(2) -0.0008(17) 0.0035(17)
S7A 0.0239(10) 0.0253(16) 0.0342(14) -0.0112(14) 0.0032(8) 0.0002(10)
C25B 0.022(2) 0.023(2) 0.023(2) -0.0106(19) -0.0007(17) -0.0035(18)
C26B 0.046(7) 0.024(7) 0.037(6) 0.001(6) 0.003(5) -0.002(5)
C27B 0.031(2) 0.045(2) 0.043(2) -0.022(2) -0.0008(17) 0.0035(17)
C28B 0.031(2) 0.045(2) 0.043(2) -0.022(2) -0.0008(17) 0.0035(17)
S7B 0.0239(10) 0.0253(16) 0.0342(14) -0.0112(14) 0.0032(8) 0.0002(10)
C33A 0.021(2) 0.020(2) 0.0169(19) -0.0051(17) -0.0004(16) -0.0084(17)
C34A 0.023(4) 0.028(6) 0.038(5) -0.007(5) -0.008(3) -0.003(3)
C35A 0.0283(18) 0.0350(19) 0.0274(17) -0.0096(14) 0.0035(14) -0.0143(15)
C36A 0.0283(18) 0.0350(19) 0.0274(17) -0.0096(14) 0.0035(14) -0.0143(15)
S8A 0.0195(8) 0.0231(11) 0.0244(9) -0.0034(8) 0.0034(6) -0.0071(7)
C33B 0.021(2) 0.020(2) 0.0169(19) -0.0051(17) -0.0004(16) -0.0084(17)
C34B 0.023(4) 0.028(6) 0.038(5) -0.007(5) -0.008(3) -0.003(3)
C35B 0.0283(18) 0.0350(19) 0.0274(17) -0.0096(14) 0.0035(14) -0.0143(15)
C36B 0.0283(18) 0.0350(19) 0.0274(17) -0.0096(14) 0.0035(14) -0.0143(15)
S8B 0.0195(8) 0.0231(11) 0.0244(9) -0.0034(8) 0.0034(6) -0.0071(7)

loop_
_atom_type_symbol
_atom_type_description
_atom_type_scat_dispersion_real
_atom_type_scat_dispersion_imag
_atom_type_scat_source
C C 0.0033 0.0016 'International Tables Vol C Tables 4.2.6.8 and 6.1.1.4'
H H 0.0000 0.0000 'International Tables Vol C Tables 4.2.6.8 and 6.1.1.4'
N N 0.0061 0.0033 'International Tables Vol C Tables 4.2.6.8 and 6.1.1.4'
O O 0.0106 0.0060 'International Tables Vol C Tables 4.2.6.8 and 6.1.1.4'
F F 0.0171 0.0103 'International Tables Vol C Tables 4.2.6.8 and 6.1.1.4'
S S 0.1246 0.1234 'International Tables Vol C Tables 4.2.6.8 and 6.1.1.4'
Dy Dy -0.1892 4.4098 'International Tables Vol C Tables 4.2.6.8 and 6.1.1.4'
Cl Cl 0.1484 0.1585 'International Tables Vol C Tables 4.2.6.8 and 6.1.1.4'
Yb Yb -0.3850 5.5486 'International Tables Vol C Tables 4.2.6.8 and 6.1.1.4'

loop_
_geom_angle_atom_site_label_1
_geom_angle_atom_site_label_2
_geom_angle_atom_site_label_3
_geom_angle
O9 C1 C2 111.0(4)
O10 C2 C1 111.7(4)
C4 C3 O10 125.5(4)
C4 C3 S2 118.0(4)
O10 C3 S2 116.5(4)
C3 C4 O9 124.8(4)
C3 C4 S1 118.5(4)
O9 C4 S1 116.5(4)
C6 C5 S2 120.6(4)
C6 C5 S1 123.3(4)
S2 C5 S1 116.1(3)
C5 C6 S3 123.1(4)
C5 C6 S4 123.3(4)
S3 C6 S4 113.6(3)
C8 C7 S5 128.1(4)
C8 C7 S4 117.1(4)
S5 C7 S4 114.8(3)
C7 C8 S6 126.9(4)
C7 C8 S3 116.7(4)
S6 C8 S3 116.3(3)
C10 C9 S5 108.3(3)
N1 C10 C11 118.1(4)
N1 C10 C9 117.4(4)
C11 C10 C9 124.5(4)
C12 C11 C10 121.0(4)
C11 C12 C13 119.1(4)
C14 C13 C12 119.5(4)
N1 C14 C13 120.4(4)
C16 C15 S6 109.8(3)
N2 C16 C17 118.6(4)
N2 C16 C15 117.7(4)
C17 C16 C15 123.6(4)
C18 C17 C16 120.9(5)
C17 C18 C19 119.0(5)
C20 C19 C18 119.5(5)
N2 C20 C19 120.5(4)
F3 C21 F1 106.1(4)
F3 C21 F2 106.7(4)
F1 C21 F2 106.1(4)
F3 C21 C22 114.9(4)
F1 C21 C22 111.6(4)
F2 C21 C22 111.0(4)
O3 C22 C23 129.7(4)
O3 C22 C21 112.9(4)
C23 C22 C21 117.4(4)
C22 C23 C24 120.6(4)
O4 C24 C23 124.5(4)
O4 C24 C25A 116.7(4)
C23 C24 C25A 118.8(4)
F4 C29 F6 106.6(4)
F4 C29 F5 106.8(4)
F6 C29 F5 105.9(4)
F4 C29 C30 114.6(4)
F6 C29 C30 111.3(4)
F5 C29 C30 111.1(4)
O5 C30 C31 129.5(4)
O5 C30 C29 113.2(4)
C31 C30 C29 117.3(4)
C30 C31 C32 120.4(4)
O6 C32 C31 123.5(4)
O6 C32 C33A 116.2(4)
C31 C32 C33A 120.3(4)
F7 C37 F9 107.2(4)
F7 C37 F8 106.7(4)
F9 C37 F8 106.4(4)
F7 C37 C38 114.5(4)
F9 C37 C38 111.3(4)
F8 C37 C38 110.4(4)
O7 C38 C39 129.4(4)
O7 C38 C37 112.9(4)
C39 C38 C37 117.6(4)
C38 C39 C40 121.6(4)
O8 C40 C39 123.2(4)
O8 C40 C41 116.6(4)
C39 C40 C41 120.2(4)
C42 C41 C40 124.2(4)
C42 C41 S9 112.4(3)
C40 C41 S9 123.5(3)
C41 C42 C43 108.6(4)
C44 C43 C42 114.5(5)
C43 C44 S9 112.2(4)
Cl1 C45 Cl2 114.4(5)
Cl3 C46 Cl4 111.4(16)
O1 N1 C14 119.4(3)
O1 N1 C10 118.7(4)
C14 N1 C10 121.9(4)
O2 N2 C20 119.9(4)
O2 N2 C16 118.9(4)
C20 N2 C16 121.2(4)
N1 O1 Yb1 128.6(2)
N2 O2 Yb1 136.6(3)
C22 O3 Yb1 132.3(3)
C24 O4 Yb1 138.2(3)
C30 O5 Yb1 130.1(3)
C32 O6 Yb1 136.5(3)
C38 O7 Yb1 130.6(3)
C40 O8 Yb1 135.1(3)
C4 O9 C1 110.5(4)
C3 O10 C2 109.9(4)
C4 S1 C5 92.3(2)
C3 S2 C5 92.9(2)
C6 S3 C8 95.1(2)
C7 S4 C6 95.2(2)
C7 S5 C9 101.6(2)
C8 S6 C15 100.2(2)
C44 S9 C41 92.3(3)
O6 Yb1 O1 147.97(11)
O6 Yb1 O5 73.21(11)
O1 Yb1 O5 80.66(11)
O6 Yb1 O2 137.79(11)
O1 Yb1 O2 71.61(11)
O5 Yb1 O2 148.30(11)
O6 Yb1 O8 80.09(11)
O1 Yb1 O8 74.63(11)
O5 Yb1 O8 72.76(11)
O2 Yb1 O8 112.82(11)
O6 Yb1 O4 70.65(11)
O1 Yb1 O4 138.94(11)
O5 Yb1 O4 114.39(11)
O2 Yb1 O4 79.58(11)
O8 Yb1 O4 145.19(11)
O6 Yb1 O7 73.66(11)
O1 Yb1 O7 115.92(11)
O5 Yb1 O7 135.37(11)
O2 Yb1 O7 72.71(11)
O8 Yb1 O7 72.80(11)
O4 Yb1 O7 81.05(11)
O6 Yb1 O3 115.10(11)
O1 Yb1 O3 75.27(11)
O5 Yb1 O3 76.66(11)
O2 Yb1 O3 81.60(11)
O8 Yb1 O3 139.84(11)
O4 Yb1 O3 72.05(11)
O7 Yb1 O3 145.66(11)
C26A C25A C24 132.6(7)
C26A C25A S7A 108.3(7)
C24 C25A S7A 118.7(3)
C25A C26A C27A 113.2(12)
C28A C27A C26A 106.7(8)
C27A C28A S7A 119.7(5)
C28A S7A C25A 90.7(3)
C34A C33A C32 132.5(5)
C34A C33A S8A 109.9(5)
C32 C33A S8A 117.4(3)
C33A C34A C35A 113.5(8)
C36A C35A C34A 108.5(6)
C35A C36A S8A 116.4(4)
C36A S8A C33A 91.5(3)

loop_
_geom_bond_atom_site_label_1
_geom_bond_atom_site_label_2
_geom_bond_distance
C1 O9 1.441(6)
C1 C2 1.507(8)
C2 O10 1.442(6)
C3 C4 1.331(7)
C3 O10 1.353(6)
C3 S2 1.755(5)
C4 O9 1.368(6)
C4 S1 1.760(5)
C5 C6 1.341(7)
C5 S2 1.764(5)
C5 S1 1.766(5)
C6 S3 1.756(5)
C6 S4 1.761(5)
C7 C8 1.350(7)
C7 S5 1.754(5)
C7 S4 1.756(5)
C8 S6 1.752(5)
C8 S3 1.765(5)
C9 C10 1.495(6)
C9 S5 1.841(5)
C10 N1 1.365(5)
C10 C11 1.385(6)
C11 C12 1.384(7)
C12 C13 1.385(7)
C13 C14 1.374(6)
C14 N1 1.354(6)
C15 C16 1.485(7)
C15 S6 1.841(5)
C16 N2 1.362(6)
C16 C17 1.389(7)
C17 C18 1.375(8)
C18 C19 1.388(8)
C19 C20 1.377(7)
C20 N2 1.356(6)
C21 F3 1.320(6)
C21 F1 1.324(6)
C21 F2 1.328(6)
C21 C22 1.535(6)
C22 O3 1.260(5)
C22 C23 1.378(6)
C23 C24 1.418(6)
C24 O4 1.253(5)
C24 C25A 1.472(6)
C29 F4 1.335(6)
C29 F6 1.341(6)
C29 F5 1.343(6)
C29 C30 1.535(6)
C30 O5 1.263(5)
C30 C31 1.377(6)
C31 C32 1.424(6)
C32 O6 1.257(5)
C32 C33A 1.471(6)
C37 F7 1.329(5)
C37 F9 1.339(6)
C37 F8 1.344(6)
C37 C38 1.541(6)
C38 O7 1.265(5)
C38 C39 1.378(6)
C39 C40 1.418(6)
C40 O8 1.262(5)
C40 C41 1.471(6)
C41 C42 1.421(7)
C41 S9 1.722(5)
C42 C43 1.443(7)
C43 C44 1.363(8)
C44 S9 1.694(6)
C45 Cl1 1.657(8)
C45 Cl2 1.766(8)
C46 Cl3 1.53(2)
C46 Cl4 1.92(2)
N1 O1 1.327(5)
N2 O2 1.326(5)
O1 Yb1 2.295(3)
O2 Yb1 2.308(3)
O3 Yb1 2.361(3)
O4 Yb1 2.326(3)
O5 Yb1 2.299(3)
O6 Yb1 2.286(3)
O7 Yb1 2.332(3)
O8 Yb1 2.316(3)
C25A C26A 1.430(15)
C25A S7A 1.735(6)
C26A C27A 1.442(14)
C27A C28A 1.340(9)
C28A S7A 1.642(6)
C33A C34A 1.406(12)
C33A S8A 1.705(5)
C34A C35A 1.426(11)
C35A C36A 1.353(8)
C36A S8A 1.669(5)
